data_4060347
_publ_section_title
;
  Synthesis and Crystallographic Characterization of New Mn(I)
  Complexes of Donor-Functionalized Indenes
;
_journal_name_full Organometallics
_journal_paper_doi 10.1021/om0490435
_journal_year 2005
_chemical_formula_sum 'C28 H40 N2 Si2'
_chemical_formula_weight 460.80
_space_group_IT_number 14
_symmetry_cell_setting monoclinic
_symmetry_space_group_name_Hall '-P 2yn'
_symmetry_space_group_name_H-M 'P 1 21/n 1'
_cell_angle_alpha 90.00
_cell_angle_beta 95.5024(12)
_cell_angle_gamma 90.00
_cell_formula_units_Z 4
_cell_length_a 11.4652(7)
_cell_length_b 9.7079(6)
_cell_length_c 24.6104(16)
_cell_measurement_temperature 193(2)
_cell_volume 2726.6(3)
_diffrn_ambient_temperature 193(2)
_exptl_crystal_density_diffrn 1.123
_cod_depositor_comments
;
The following automatic conversions were performed:
'_symmetry_cell_setting' value 'Monoclinic' changed to 'monoclinic'
according to '/home/saulius/struct/CIF-dictionaries/cif_core.dic'
dictionary named 'cif_core.dic' version 2.4.1 from 2010-06-29.

Automatic conversion script
Id: cif_fix_enum 1527 2010-12-29 10:47:43Z saulius 
;
_cod_original_sg_symbol_H-M 'P 21/n'
_cod_database_code 4060347

loop_
_symmetry_equiv_pos_as_xyz
'x, y, z'
'-x+1/2, y+1/2, -z+1/2'
'-x, -y, -z'
'x-1/2, -y-1/2, z-1/2'

loop_
_atom_site_label
_atom_site_type_symbol
_atom_site_fract_x
_atom_site_fract_y
_atom_site_fract_z
_atom_site_U_iso_or_equiv
_atom_site_adp_type
_atom_site_occupancy
_atom_site_symmetry_multiplicity
_atom_site_calc_flag
_atom_site_refinement_flags
_atom_site_disorder_assembly
_atom_site_disorder_group
Si1 Si 0.38062(7) 0.14847(8) 0.08610(3) 0.0325(2) Uani 1 1 d . . .
Si2 Si -0.26997(7) 0.59972(9) 0.17171(3) 0.0363(2) Uani 1 1 d . . .
N1 N 0.2693(2) 0.4675(3) 0.04669(10) 0.0483(7) Uani 1 1 d . . .
N2 N 0.0033(2) 0.7171(2) 0.15531(11) 0.0453(6) Uani 1 1 d . . .
C11 C 0.1650(2) 0.4745(3) 0.13220(10) 0.0294(5) Uani 1 1 d . . .
H11 H 0.2021 0.5612 0.1474 0.035 Uiso 1 1 calc R . .
C12 C 0.2448(2) 0.4034(3) 0.09469(10) 0.0308(6) Uani 1 1 d . . .
C13 C 0.2768(2) 0.2743(3) 0.11212(10) 0.0276(5) Uani 1 1 d . . .
C13A C 0.2191(2) 0.2505(3) 0.16294(10) 0.0270(5) Uani 1 1 d . . .
C14 C 0.2173(2) 0.1345(3) 0.19605(11) 0.0318(6) Uani 1 1 d . . .
H14 H 0.2553 0.0522 0.1866 0.038 Uiso 1 1 calc R . .
C15 C 0.1593(3) 0.1401(3) 0.24315(11) 0.0362(6) Uani 1 1 d . . .
H15 H 0.1579 0.0612 0.2659 0.043 Uiso 1 1 calc R . .
C16 C 0.1033(3) 0.2601(3) 0.25729(11) 0.0360(6) Uani 1 1 d . . .
H16 H 0.0649 0.2629 0.2898 0.043 Uiso 1 1 calc R . .
C17 C 0.1032(2) 0.3756(3) 0.22414(10) 0.0321(6) Uani 1 1 d . . .
H17 H 0.0657 0.4581 0.2339 0.039 Uiso 1 1 calc R . .
C17A C 0.1588(2) 0.3689(3) 0.17661(10) 0.0264(5) Uani 1 1 d . . .
C21 C 0.0422(2) 0.5059(3) 0.10131(10) 0.0299(6) Uani 1 1 d . . .
H21 H 0.0518 0.5546 0.0662 0.036 Uiso 1 1 calc R . .
C22 C -0.0351(2) 0.5908(3) 0.13588(11) 0.0308(6) Uani 1 1 d . . .
C23 C -0.1360(2) 0.5230(3) 0.14555(10) 0.0305(6) Uani 1 1 d . . .
C23A C -0.1302(2) 0.3864(3) 0.11958(10) 0.0299(6) Uani 1 1 d . . .
C24 C -0.2056(3) 0.2737(3) 0.11876(12) 0.0379(6) Uani 1 1 d . . .
H24 H -0.2729 0.2765 0.1384 0.045 Uiso 1 1 calc R . .
C25 C -0.1816(3) 0.1570(3) 0.08887(14) 0.0453(7) Uani 1 1 d . . .
H25 H -0.2320 0.0793 0.0890 0.054 Uiso 1 1 calc R . .
C26 C -0.0857(3) 0.1524(3) 0.05910(13) 0.0460(8) Uani 1 1 d . . .
H26 H -0.0715 0.0728 0.0383 0.055 Uiso 1 1 calc R . .
C27 C -0.0102(3) 0.2635(3) 0.05955(12) 0.0380(6) Uani 1 1 d . . .
H27 H 0.0553 0.2611 0.0386 0.046 Uiso 1 1 calc R . .
C27A C -0.0304(2) 0.3775(3) 0.09052(10) 0.0291(5) Uani 1 1 d . . .
C31 C 0.2979(4) 0.0022(5) 0.0526(2) 0.0920(17) Uani 1 1 d . . .
H31A H 0.3529 -0.0636 0.0389 0.110 Uiso 1 1 calc R . .
H31B H 0.2447 0.0367 0.0220 0.110 Uiso 1 1 calc R . .
H31C H 0.2524 -0.0436 0.0790 0.110 Uiso 1 1 calc R . .
C32 C 0.4811(3) 0.0849(4) 0.14490(16) 0.0652(11) Uani 1 1 d . . .
H32A H 0.5369 0.0193 0.1317 0.078 Uiso 1 1 calc R . .
H32B H 0.4352 0.0391 0.1713 0.078 Uiso 1 1 calc R . .
H32C H 0.5238 0.1628 0.1625 0.078 Uiso 1 1 calc R . .
C33 C 0.4789(3) 0.2219(4) 0.03756(13) 0.0500(8) Uani 1 1 d . . .
H33A H 0.5311 0.1496 0.0262 0.060 Uiso 1 1 calc R . .
H33B H 0.5258 0.2963 0.0555 0.060 Uiso 1 1 calc R . .
H33C H 0.4316 0.2584 0.0055 0.060 Uiso 1 1 calc R . .
C34 C 0.2840(3) 0.6156(4) 0.04438(17) 0.0635(11) Uani 1 1 d . . .
H34A H 0.3000 0.6425 0.0074 0.076 Uiso 1 1 calc R . .
H34B H 0.3497 0.6435 0.0705 0.076 Uiso 1 1 calc R . .
H34C H 0.2121 0.6609 0.0536 0.076 Uiso 1 1 calc R . .
C35 C 0.2521(4) 0.3995(5) -0.00490(14) 0.0712(12) Uani 1 1 d . . .
H35A H 0.2721 0.4624 -0.0337 0.085 Uiso 1 1 calc R . .
H35B H 0.1698 0.3716 -0.0119 0.085 Uiso 1 1 calc R . .
H35C H 0.3023 0.3178 -0.0045 0.085 Uiso 1 1 calc R . .
C41 C -0.2877(3) 0.7784(4) 0.14451(17) 0.0611(10) Uani 1 1 d . . .
H41A H -0.2179 0.8326 0.1566 0.073 Uiso 1 1 calc R . .
H41B H -0.3568 0.8209 0.1581 0.073 Uiso 1 1 calc R . .
H41C H -0.2978 0.7756 0.1045 0.073 Uiso 1 1 calc R . .
C42 C -0.2704(4) 0.5980(5) 0.24722(14) 0.0709(12) Uani 1 1 d . . .
H42A H -0.2616 0.5032 0.2606 0.085 Uiso 1 1 calc R . .
H42B H -0.3447 0.6360 0.2572 0.085 Uiso 1 1 calc R . .
H42C H -0.2053 0.6541 0.2637 0.085 Uiso 1 1 calc R . .
C43 C -0.4066(3) 0.5076(4) 0.14398(16) 0.0588(9) Uani 1 1 d . . .
H43A H -0.4035 0.4118 0.1566 0.071 Uiso 1 1 calc R . .
H43B H -0.4127 0.5095 0.1040 0.071 Uiso 1 1 calc R . .
H43C H -0.4750 0.5534 0.1568 0.071 Uiso 1 1 calc R . .
C44 C 0.0765(3) 0.8052(3) 0.12536(18) 0.0615(10) Uani 1 1 d . . .
H44A H 0.0964 0.8887 0.1466 0.074 Uiso 1 1 calc R . .
H44B H 0.0341 0.8305 0.0903 0.074 Uiso 1 1 calc R . .
H44C H 0.1485 0.7561 0.1189 0.074 Uiso 1 1 calc R . .
C45 C -0.0074(3) 0.7623(3) 0.21059(14) 0.0536(8) Uani 1 1 d . . .
H45A H 0.0273 0.8542 0.2160 0.064 Uiso 1 1 calc R . .
H45B H 0.0337 0.6975 0.2363 0.064 Uiso 1 1 calc R . .
H45C H -0.0904 0.7660 0.2170 0.064 Uiso 1 1 calc R . .

loop_
_atom_site_aniso_label
_atom_site_aniso_U_11
_atom_site_aniso_U_22
_atom_site_aniso_U_33
_atom_site_aniso_U_23
_atom_site_aniso_U_13
_atom_site_aniso_U_12
Si1 0.0336(4) 0.0328(4) 0.0325(4) -0.0024(3) 0.0113(3) 0.0010(3)
Si2 0.0345(4) 0.0416(5) 0.0335(4) -0.0031(3) 0.0076(3) 0.0065(3)
N1 0.0596(17) 0.0510(16) 0.0378(14) 0.0167(12) 0.0226(12) 0.0118(13)
N2 0.0518(15) 0.0312(13) 0.0552(16) -0.0083(11) 0.0178(13) -0.0074(11)
C11 0.0303(13) 0.0303(13) 0.0278(13) 0.0026(10) 0.0031(10) 0.0002(10)
C12 0.0268(13) 0.0396(15) 0.0263(13) 0.0045(11) 0.0037(10) 0.0011(11)
C13 0.0244(12) 0.0351(14) 0.0232(12) 0.0027(10) 0.0016(9) 0.0006(10)
C13A 0.0251(12) 0.0330(13) 0.0225(12) -0.0010(10) 0.0004(10) -0.0012(10)
C14 0.0336(14) 0.0293(13) 0.0328(14) 0.0013(11) 0.0054(11) 0.0010(11)
C15 0.0427(16) 0.0373(15) 0.0287(14) 0.0089(11) 0.0035(12) -0.0027(12)
C16 0.0426(16) 0.0433(16) 0.0229(12) 0.0012(11) 0.0078(11) -0.0006(12)
C17 0.0352(14) 0.0369(14) 0.0245(12) -0.0031(11) 0.0039(10) 0.0021(11)
C17A 0.0259(12) 0.0304(13) 0.0222(12) 0.0000(10) -0.0007(9) -0.0030(10)
C21 0.0317(13) 0.0308(13) 0.0277(12) 0.0040(10) 0.0047(10) 0.0046(10)
C22 0.0351(14) 0.0269(13) 0.0306(13) 0.0033(10) 0.0045(11) 0.0048(10)
C23 0.0336(14) 0.0293(13) 0.0290(13) 0.0021(10) 0.0055(10) 0.0032(11)
C23A 0.0327(13) 0.0304(13) 0.0258(12) 0.0046(10) -0.0010(10) 0.0040(10)
C24 0.0377(15) 0.0356(15) 0.0403(15) 0.0035(12) 0.0039(12) -0.0001(12)
C25 0.0465(18) 0.0304(15) 0.0570(19) -0.0014(13) -0.0048(15) -0.0037(13)
C26 0.0458(17) 0.0375(16) 0.0520(19) -0.0140(14) -0.0091(14) 0.0075(13)
C27 0.0347(14) 0.0431(16) 0.0348(14) -0.0081(12) -0.0038(11) 0.0092(12)
C27A 0.0291(13) 0.0323(13) 0.0250(12) 0.0015(10) -0.0024(10) 0.0057(10)
C31 0.094(3) 0.077(3) 0.114(4) -0.053(3) 0.054(3) -0.040(3)
C32 0.059(2) 0.077(3) 0.063(2) 0.033(2) 0.0225(18) 0.034(2)
C33 0.0370(16) 0.071(2) 0.0431(17) 0.0050(16) 0.0116(13) -0.0007(15)
C34 0.057(2) 0.058(2) 0.081(3) 0.036(2) 0.0307(19) 0.0076(17)
C35 0.079(3) 0.101(3) 0.0334(18) 0.0196(19) 0.0059(17) 0.014(2)
C41 0.060(2) 0.049(2) 0.073(2) -0.0019(18) 0.0017(19) 0.0214(17)
C42 0.057(2) 0.119(4) 0.0387(19) -0.003(2) 0.0149(16) 0.006(2)
C43 0.0389(18) 0.068(2) 0.070(2) -0.0164(19) 0.0099(16) 0.0022(16)
C44 0.067(2) 0.0317(16) 0.089(3) 0.0015(17) 0.027(2) -0.0060(15)
C45 0.061(2) 0.0409(18) 0.059(2) -0.0151(15) 0.0029(17) 0.0014(15)

loop_
_geom_bond_atom_site_label_1
_geom_bond_atom_site_label_2
_geom_bond_distance
_geom_bond_site_symmetry_2
_geom_bond_publ_flag
Si1 C31 1.856(4) . ?
Si1 C33 1.861(3) . ?
Si1 C13 1.862(3) . ?
Si1 C32 1.866(4) . ?
Si2 C42 1.859(4) . ?
Si2 C41 1.863(4) . ?
Si2 C43 1.874(4) . ?
Si2 C23 1.876(3) . ?
N1 C12 1.387(3) . ?
N1 C35 1.428(5) . ?
N1 C34 1.450(4) . ?
N2 C22 1.373(4) . ?
N2 C45 1.446(4) . ?
N2 C44 1.449(4) . ?
C11 C17A 1.505(3) . ?
C11 C12 1.527(4) . ?
C11 C21 1.564(4) . ?
C12 C13 1.363(4) . ?
C13 C13A 1.488(3) . ?
C13A C14 1.391(4) . ?
C13A C17A 1.399(3) . ?
C14 C15 1.392(4) . ?
C15 C16 1.390(4) . ?
C16 C17 1.387(4) . ?
C17 C17A 1.386(3) . ?
C21 C27A 1.508(4) . ?
C21 C22 1.527(3) . ?
C22 C23 1.371(4) . ?
C23 C23A 1.476(4) . ?
C23A C24 1.393(4) . ?
C23A C27A 1.409(4) . ?
C24 C25 1.393(4) . ?
C25 C26 1.380(5) . ?
C26 C27 1.382(4) . ?
C27 C27A 1.376(4) . ?
